data_7205295
loop_
_publ_author_name
'Bhattacharya, Sagarika'
'Mondal, Suraj'
'Sasmal, Sujit'
'Sparkes, Hazel A.'
'Howard, Judith A. K.'
'Nayak, Malabika'
'Mohanta, Sasankasekhar'

_publ_section_title
;
 Bis(nitrate)diaquauranyl(vi) synthon to generate [1 \\times 2 + 1
 \\times 1] and [1 \\times 1 + 1 \\times 1] co-crystalized 3d&#x22EF;5f
 self-assemblies
;
_journal_issue 3
_journal_name_full CrystEngComm
_journal_page_first 1029
_journal_paper_doi 10.1039/c0ce00332h
_journal_volume 13
_journal_year 2011
_chemical_formula_moiety 'C24 H32 Cu N4 O14 U'
_chemical_formula_sum 'C24 H32 Cu N4 O14 U'
_chemical_formula_weight 902.11
_chemical_name_systematic
;
?
;
_space_group_IT_number 15
_symmetry_cell_setting monoclinic
_symmetry_space_group_name_Hall '-C 2yc'
_symmetry_space_group_name_H-M 'C 1 2/c 1'
_atom_sites_solution_hydrogens geom
_atom_sites_solution_primary direct
_atom_sites_solution_secondary difmap
_audit_creation_method SHELXL-97
_cell_angle_alpha 90.00
_cell_angle_beta 118.496(3)
_cell_angle_gamma 90.00
_cell_formula_units_Z 4
_cell_length_a 17.1119(4)
_cell_length_b 14.9193(2)
_cell_length_c 13.1779(3)
_cell_measurement_reflns_used 4916
_cell_measurement_temperature 120(2)
_cell_measurement_theta_max 32.504
_cell_measurement_theta_min 2.703
_cell_volume 2956.70(13)
_computing_cell_refinement
;
CrysAlisPro, Oxford Diffraction Ltd.,
Version 1.171.33.55 (release 05-01-2010 CrysAlis171 .NET)
(compiled Jan 5 2010,16:28:46)
;
_computing_data_collection
;
CrysAlisPro, Oxford Diffraction Ltd.,
Version 1.171.33.55 (release 05-01-2010 CrysAlis171 .NET)
(compiled Jan 5 2010,16:28:46)
;
_computing_data_reduction
;
CrysAlisPro, Oxford Diffraction Ltd.,
Version 1.171.33.55 (release 05-01-2010 CrysAlis171 .NET)
(compiled Jan 5 2010,16:28:46)
;
_computing_molecular_graphics 'ORTEP3 for Windows (Farrugia, 1997)'
_computing_publication_material 'WinGX publication routines (Farrugia, 1999)'
_computing_structure_refinement 'SHELXL-97 (Sheldrick, 1997)'
_computing_structure_solution 'SHELXS-97 (Sheldrick, 1990)'
_diffrn_ambient_temperature 120(2)
_diffrn_detector_area_resol_mean 16.1511
_diffrn_measured_fraction_theta_full 0.998
_diffrn_measured_fraction_theta_max 0.998
_diffrn_measurement_device_type 'Xcalibur, Sapphire3, Gemini ultra'
_diffrn_radiation_monochromator graphite
_diffrn_radiation_source 'Enhance (Mo) X-ray Source'
_diffrn_radiation_type MoK\a
_diffrn_radiation_wavelength 0.71073
_diffrn_reflns_av_R_equivalents 0.0277
_diffrn_reflns_av_sigmaI/netI 0.0390
_diffrn_reflns_limit_h_max 14
_diffrn_reflns_limit_h_min -20
_diffrn_reflns_limit_k_max 17
_diffrn_reflns_limit_k_min -17
_diffrn_reflns_limit_l_max 15
_diffrn_reflns_limit_l_min -15
_diffrn_reflns_number 5854
_diffrn_reflns_theta_full 25.00
_diffrn_reflns_theta_max 25.03
_diffrn_reflns_theta_min 2.71
_exptl_absorpt_coefficient_mu 6.265
_exptl_absorpt_correction_T_max 1.000
_exptl_absorpt_correction_T_min 0.625
_exptl_absorpt_correction_type multi-scan
_exptl_absorpt_process_details
;
CrysAlisPro, Oxford Diffraction Ltd.,
Version 1.171.33.55 (release 05-01-2010 CrysAlis171 .NET)
(compiled Jan 5 2010,16:28:46)
Empirical absorption correction using spherical harmonics,
implemented in SCALE3 ABSPACK scaling algorithm.
;
_exptl_crystal_colour red
_exptl_crystal_density_diffrn 2.027
_exptl_crystal_density_method 'not measured'
_exptl_crystal_description block
_exptl_crystal_F_000 1748
_exptl_crystal_size_max 0.22
_exptl_crystal_size_mid 0.18
_exptl_crystal_size_min 0.14
_refine_diff_density_max 0.641
_refine_diff_density_min -0.543
_refine_diff_density_rms 0.097
_refine_ls_extinction_method none
_refine_ls_goodness_of_fit_ref 0.911
_refine_ls_hydrogen_treatment mixed
_refine_ls_matrix_type full
_refine_ls_number_parameters 217
_refine_ls_number_reflns 2612
_refine_ls_number_restraints 7
_refine_ls_restrained_S_all 0.910
_refine_ls_R_factor_all 0.0277
_refine_ls_R_factor_gt 0.0193
_refine_ls_shift/su_max 0.001
_refine_ls_shift/su_mean 0.000
_refine_ls_structure_factor_coef Fsqd
_refine_ls_weighting_details 'calc w=1/[\s^2^(Fo^2^)+(0.0200P)^2^+0.0000P] where P=(Fo^2^+2Fc^2^)/3'
_refine_ls_weighting_scheme calc
_refine_ls_wR_factor_gt 0.0405
_refine_ls_wR_factor_ref 0.0414
_reflns_number_gt 2087
_reflns_number_total 2612
_reflns_threshold_expression >2sigma(I)
_cod_data_source_file C0CE00332H.TXT
_cod_data_source_block 4
_cod_original_cell_volume 2956.70(10)
_cod_original_sg_symbol_H-M 'C 2/c'
_cod_database_code 7205295

loop_
_symmetry_equiv_pos_as_xyz
'x, y, z'
'-x, y, -z+1/2'
'x+1/2, y+1/2, z'
'-x+1/2, y+1/2, -z+1/2'
'-x, -y, -z'
'x, -y, z-1/2'
'-x+1/2, -y+1/2, -z'
'x+1/2, -y+1/2, z-1/2'

loop_
_atom_site_label
_atom_site_type_symbol
_atom_site_fract_x
_atom_site_fract_y
_atom_site_fract_z
_atom_site_U_iso_or_equiv
_atom_site_adp_type
_atom_site_occupancy
_atom_site_symmetry_multiplicity
_atom_site_calc_flag
_atom_site_refinement_flags
_atom_site_disorder_assembly
_atom_site_disorder_group
U1 U 0.2500 0.2500 0.5000 0.01098(6) Uani 1 2 d SD . .
Cu1 Cu 0.0000 0.05293(4) 0.2500 0.01249(14) Uani 1 2 d S . .
O1 O 0.08821(16) 0.29125(16) 0.1447(2) 0.0175(6) Uani 1 1 d . . .
O2 O 0.01739(15) 0.14181(15) 0.15765(19) 0.0140(5) Uani 1 1 d . . .
O3 O 0.17476(15) 0.11019(16) 0.39014(19) 0.0162(6) Uani 1 1 d . . .
O4 O 0.31669(16) 0.10115(17) 0.4936(2) 0.0227(6) Uani 1 1 d . . .
O5 O 0.24187(17) -0.01442(16) 0.3922(2) 0.0221(6) Uani 1 1 d . . .
O6 O 0.27530(15) 0.28926(16) 0.39302(19) 0.0166(5) Uani 1 1 d . . .
O7 O 0.09596(15) 0.26884(15) 0.3631(2) 0.0150(6) Uani 1 1 d D . .
H7A H 0.0828(19) 0.282(2) 0.2938(17) 0.022 Uiso 1 1 d D . .
H7B H 0.0569(16) 0.237(2) 0.367(3) 0.022 Uiso 1 1 d D . .
N1 N 0.0356(2) -0.04258(19) 0.1815(2) 0.0178(7) Uani 1 1 d . . .
N2 N 0.2442(2) 0.0619(2) 0.4233(2) 0.0167(7) Uani 1 1 d . . .
C1 C 0.0736(3) 0.4483(3) 0.1609(4) 0.0328(10) Uani 1 1 d . . .
H1A H 0.0097 0.4415 0.1090 0.049 Uiso 1 1 calc R . .
H1B H 0.0931 0.5074 0.1494 0.049 Uiso 1 1 calc R . .
H1C H 0.0856 0.4425 0.2411 0.049 Uiso 1 1 calc R . .
C2 C 0.1233(3) 0.3768(2) 0.1350(3) 0.0211(9) Uani 1 1 d . . .
H2A H 0.1154 0.3848 0.0560 0.025 Uiso 1 1 calc R . .
H2B H 0.1876 0.3803 0.1904 0.025 Uiso 1 1 calc R . .
C3 C 0.1254(2) 0.2155(2) 0.1262(3) 0.0154(8) Uani 1 1 d . . .
C4 C 0.1970(2) 0.2138(3) 0.1046(3) 0.0192(8) Uani 1 1 d . . .
H4 H 0.2232 0.2683 0.0986 0.023 Uiso 1 1 calc R . .
C5 C 0.2302(3) 0.1328(3) 0.0919(3) 0.0246(9) Uani 1 1 d . . .
H5 H 0.2789 0.1318 0.0761 0.030 Uiso 1 1 calc R . .
C6 C 0.1935(2) 0.0538(3) 0.1017(3) 0.0218(9) Uani 1 1 d . . .
H6 H 0.2175 -0.0014 0.0934 0.026 Uiso 1 1 calc R . .
C7 C 0.1208(2) 0.0534(2) 0.1241(3) 0.0157(8) Uani 1 1 d . . .
C8 C 0.0855(2) 0.1351(2) 0.1364(3) 0.0132(8) Uani 1 1 d . . .
C9 C 0.0885(2) -0.0333(2) 0.1390(3) 0.0187(9) Uani 1 1 d . . .
H9 H 0.1077 -0.0856 0.1159 0.022 Uiso 1 1 calc R . .
C10A C -0.0024(3) -0.1298(3) 0.1896(4) 0.0148(10) Uani 0.83 1 d P . 1
H10A H -0.0664 -0.1311 0.1296 0.018 Uiso 0.83 1 calc PR . 1
C11A C 0.0426(8) -0.2125(5) 0.1743(7) 0.0199(19) Uani 0.83 1 d P A 1
H11A H 0.1067 -0.2115 0.2310 0.024 Uiso 0.83 1 calc PR A 1
H11B H 0.0367 -0.2128 0.0958 0.024 Uiso 0.83 1 calc PR A 1
C12A C -0.0002(4) -0.2969(3) 0.1919(4) 0.0263(12) Uani 0.83 1 d P . 1
H12A H -0.0624 -0.3013 0.1290 0.032 Uiso 0.83 1 calc PR . 1
H12B H 0.0323 -0.3502 0.1872 0.032 Uiso 0.83 1 calc PR . 1
C10B C 0.0440(16) -0.1323(15) 0.250(2) 0.0148(10) Uani 0.17 1 d PD . 2
H10B H 0.0937 -0.1268 0.3306 0.018 Uiso 0.17 1 calc PR . 2
C12B C 0.0468(10) -0.2990(17) 0.255(2) 0.0263(12) Uani 0.17 1 d PD . 2
H12C H 0.0557 -0.3543 0.2207 0.032 Uiso 0.17 1 calc PR . 2
H12D H 0.0922 -0.2976 0.3380 0.032 Uiso 0.17 1 calc PR . 2
C11B C 0.057(5) -0.216(2) 0.193(5) 0.0199(19) Uani 0.17 1 d PD B 2
H11C H 0.1175 -0.2155 0.1995 0.024 Uiso 0.17 1 calc PR B 2
H11D H 0.0129 -0.2177 0.1102 0.024 Uiso 0.17 1 calc PR B 2

loop_
_atom_site_aniso_label
_atom_site_aniso_U_11
_atom_site_aniso_U_22
_atom_site_aniso_U_33
_atom_site_aniso_U_23
_atom_site_aniso_U_13
_atom_site_aniso_U_12
U1 0.00754(9) 0.01182(9) 0.01164(9) -0.00070(9) 0.00300(7) 0.00018(11)
Cu1 0.0112(3) 0.0095(3) 0.0163(3) 0.000 0.0062(3) 0.000
O1 0.0175(14) 0.0119(12) 0.0230(14) 0.0032(11) 0.0095(12) 0.0001(13)
O2 0.0085(12) 0.0132(12) 0.0187(13) 0.0024(11) 0.0053(11) 0.0014(12)
O3 0.0107(13) 0.0148(13) 0.0174(13) -0.0017(10) 0.0022(11) 0.0039(12)
O4 0.0090(13) 0.0232(14) 0.0258(14) -0.0082(12) 0.0002(12) -0.0019(13)
O5 0.0254(15) 0.0118(13) 0.0236(14) -0.0074(11) 0.0074(12) 0.0011(13)
O6 0.0123(12) 0.0185(12) 0.0173(13) -0.0009(11) 0.0056(11) -0.0008(12)
O7 0.0091(12) 0.0153(15) 0.0167(12) -0.0010(11) 0.0030(11) -0.0014(11)
N1 0.0208(17) 0.0120(15) 0.0227(16) -0.0022(13) 0.0120(15) -0.0016(15)
N2 0.0222(18) 0.0158(17) 0.0144(15) -0.0017(14) 0.0107(14) -0.0015(16)
C1 0.039(3) 0.017(2) 0.045(3) -0.002(2) 0.022(2) -0.006(2)
C2 0.023(2) 0.019(2) 0.023(2) 0.0018(16) 0.0121(18) -0.008(2)
C3 0.0134(19) 0.0171(17) 0.0122(17) 0.0034(15) 0.0032(15) 0.0013(18)
C4 0.019(2) 0.0192(18) 0.0208(19) 0.0002(16) 0.0111(17) -0.0073(19)
C5 0.022(2) 0.034(2) 0.025(2) -0.0025(19) 0.0182(19) -0.003(2)
C6 0.025(2) 0.022(2) 0.024(2) -0.0003(18) 0.0159(18) 0.006(2)
C7 0.0161(19) 0.0182(19) 0.0124(17) -0.0021(16) 0.0064(16) -0.0036(19)
C8 0.0095(19) 0.0181(19) 0.0075(17) -0.0014(15) 0.0005(15) 0.0004(18)
C9 0.021(2) 0.017(2) 0.0171(19) -0.0025(16) 0.0084(18) 0.0037(18)
C10A 0.014(3) 0.0095(19) 0.017(3) -0.002(2) 0.004(2) -0.003(2)
C11A 0.020(5) 0.0130(18) 0.022(4) -0.001(2) 0.007(4) 0.001(2)
C12A 0.036(3) 0.013(2) 0.027(3) -0.002(3) 0.013(2) 0.001(3)
C10B 0.014(3) 0.0095(19) 0.017(3) -0.002(2) 0.004(2) -0.003(2)
C12B 0.036(3) 0.013(2) 0.027(3) -0.002(3) 0.013(2) 0.001(3)
C11B 0.020(5) 0.0130(18) 0.022(4) -0.001(2) 0.007(4) 0.001(2)

loop_
_atom_type_symbol
_atom_type_description
_atom_type_scat_dispersion_real
_atom_type_scat_dispersion_imag
_atom_type_scat_source
C C 0.0033 0.0016 'International Tables Vol C Tables 4.2.6.8 and 6.1.1.4'
H H 0.0000 0.0000 'International Tables Vol C Tables 4.2.6.8 and 6.1.1.4'
N N 0.0061 0.0033 'International Tables Vol C Tables 4.2.6.8 and 6.1.1.4'
O O 0.0106 0.0060 'International Tables Vol C Tables 4.2.6.8 and 6.1.1.4'
Cu Cu 0.3201 1.2651 'International Tables Vol C Tables 4.2.6.8 and 6.1.1.4'
U U -9.6767 9.6646 'International Tables Vol C Tables 4.2.6.8 and 6.1.1.4'

loop_
_geom_angle_atom_site_label_1
_geom_angle_atom_site_label_2
_geom_angle_atom_site_label_3
_geom_angle
_geom_angle_site_symmetry_1
_geom_angle_site_symmetry_3
_geom_angle_publ_flag
O6 U1 O6 180.0 7_556 . ?
O6 U1 O7 92.26(9) 7_556 . ?
O6 U1 O7 87.74(9) . . ?
O6 U1 O7 87.74(9) 7_556 7_556 ?
O6 U1 O7 92.26(9) . 7_556 ?
O7 U1 O7 180.0 . 7_556 ?
O6 U1 O3 86.05(9) 7_556 . ?
O6 U1 O3 93.95(9) . . ?
O7 U1 O3 65.60(7) . . ?
O7 U1 O3 114.40(7) 7_556 . ?
O6 U1 O3 93.95(9) 7_556 7_556 ?
O6 U1 O3 86.05(9) . 7_556 ?
O7 U1 O3 114.40(7) . 7_556 ?
O7 U1 O3 65.60(7) 7_556 7_556 ?
O3 U1 O3 180.00(6) . 7_556 ?
O6 U1 O4 88.74(10) 7_556 7_556 ?
O6 U1 O4 91.26(10) . 7_556 ?
O7 U1 O4 64.42(7) . 7_556 ?
O7 U1 O4 115.58(7) 7_556 7_556 ?
O3 U1 O4 129.45(7) . 7_556 ?
O3 U1 O4 50.55(7) 7_556 7_556 ?
O6 U1 O4 91.26(10) 7_556 . ?
O6 U1 O4 88.74(10) . . ?
O7 U1 O4 115.58(7) . . ?
O7 U1 O4 64.42(7) 7_556 . ?
O3 U1 O4 50.55(7) . . ?
O3 U1 O4 129.45(7) 7_556 . ?
O4 U1 O4 180.0 7_556 . ?
O6 U1 N2 91.31(9) 7_556 7_556 ?
O6 U1 N2 88.69(9) . 7_556 ?
O7 U1 N2 89.50(8) . 7_556 ?
O7 U1 N2 90.50(8) 7_556 7_556 ?
O3 U1 N2 154.79(7) . 7_556 ?
O3 U1 N2 25.21(7) 7_556 7_556 ?
O4 U1 N2 25.34(8) 7_556 7_556 ?
O4 U1 N2 154.66(8) . 7_556 ?
O6 U1 N2 88.69(9) 7_556 . ?
O6 U1 N2 91.31(9) . . ?
O7 U1 N2 90.50(8) . . ?
O7 U1 N2 89.50(8) 7_556 . ?
O3 U1 N2 25.21(7) . . ?
O3 U1 N2 154.79(7) 7_556 . ?
O4 U1 N2 154.66(8) 7_556 . ?
O4 U1 N2 25.34(8) . . ?
N2 U1 N2 180.0 7_556 . ?
O2 Cu1 O2 92.44(14) 2 . ?
O2 Cu1 N1 170.03(11) 2 . ?
O2 Cu1 N1 91.96(11) . . ?
O2 Cu1 N1 91.96(11) 2 2 ?
O2 Cu1 N1 170.03(11) . 2 ?
N1 Cu1 N1 85.13(17) . 2 ?
C3 O1 C2 117.7(3) . . ?
C8 O2 Cu1 120.0(2) . . ?
N2 O3 U1 97.69(18) . . ?
N2 O4 U1 97.47(18) . . ?
U1 O7 H7A 118(2) . . ?
U1 O7 H7B 121(2) . . ?
H7A O7 H7B 112(3) . . ?
C9 N1 C10A 123.6(3) . . ?
C9 N1 C10B 116.7(8) . . ?
C9 N1 Cu1 124.9(3) . . ?
C10A N1 Cu1 111.5(2) . . ?
C10B N1 Cu1 108.7(8) . . ?
O5 N2 O3 122.9(3) . . ?
O5 N2 O4 122.8(3) . . ?
O3 N2 O4 114.3(3) . . ?
O5 N2 U1 180.0(4) . . ?
O3 N2 U1 57.10(15) . . ?
O4 N2 U1 57.19(16) . . ?
C2 C1 H1A 109.5 . . ?
C2 C1 H1B 109.5 . . ?
H1A C1 H1B 109.5 . . ?
C2 C1 H1C 109.5 . . ?
H1A C1 H1C 109.5 . . ?
H1B C1 H1C 109.5 . . ?
O1 C2 C1 107.6(3) . . ?
O1 C2 H2A 110.2 . . ?
C1 C2 H2A 110.2 . . ?
O1 C2 H2B 110.2 . . ?
C1 C2 H2B 110.2 . . ?
H2A C2 H2B 108.5 . . ?
O1 C3 C4 125.6(3) . . ?
O1 C3 C8 113.2(3) . . ?
C4 C3 C8 121.1(4) . . ?
C5 C4 C3 119.9(4) . . ?
C5 C4 H4 120.1 . . ?
C3 C4 H4 120.1 . . ?
C6 C5 C4 120.5(4) . . ?
C6 C5 H5 119.8 . . ?
C4 C5 H5 119.8 . . ?
C5 C6 C7 120.9(4) . . ?
C5 C6 H6 119.5 . . ?
C7 C6 H6 119.5 . . ?
C8 C7 C6 119.5(3) . . ?
C8 C7 C9 122.9(3) . . ?
C6 C7 C9 117.5(3) . . ?
O2 C8 C7 124.1(3) . . ?
O2 C8 C3 117.9(3) . . ?
C7 C8 C3 118.1(3) . . ?
N1 C9 C7 123.3(3) . . ?
N1 C9 H9 118.4 . . ?
C7 C9 H9 118.4 . . ?
N1 C10A C11A 115.9(5) . . ?
N1 C10A C10A 105.3(3) . 2 ?
C11A C10A C10A 110.7(4) . 2 ?
N1 C10A H10A 108.2 . . ?
C11A C10A H10A 108.2 . . ?
C10A C10A H10A 108.2 2 . ?
C10A C11A C12A 109.8(7) . . ?
C10A C11A H11A 109.7 . . ?
C12A C11A H11A 109.7 . . ?
C10A C11A H11B 109.7 . . ?
C12A C11A H11B 109.7 . . ?
H11A C11A H11B 108.2 . . ?
C12A C12A C11A 112.2(4) 2 . ?
C12A C12A H12A 109.2 2 . ?
C11A C12A H12A 109.2 . . ?
C12A C12A H12B 109.2 2 . ?
C11A C12A H12B 109.2 . . ?
H12A C12A H12B 107.9 . . ?
C10B C10B C11B 113(3) 2 . ?
C10B C10B N1 100.5(13) 2 . ?
C11B C10B N1 114(2) . . ?
C10B C10B H10B 109.7 2 . ?
C11B C10B H10B 109.7 . . ?
N1 C10B H10B 109.7 . . ?
C12B C12B C11B 109(3) 2 . ?
C12B C12B H12C 109.8 2 . ?
C11B C12B H12C 109.8 . . ?
C12B C12B H12D 109.8 2 . ?
C11B C12B H12D 109.8 . . ?
H12C C12B H12D 108.2 . . ?
C10B C11B C12B 108(3) . . ?
C10B C11B H11C 110.1 . . ?
C12B C11B H11C 110.1 . . ?
C10B C11B H11D 110.1 . . ?
C12B C11B H11D 110.1 . . ?
H11C C11B H11D 108.4 . . ?

loop_
_geom_bond_atom_site_label_1
_geom_bond_atom_site_label_2
_geom_bond_distance
_geom_bond_site_symmetry_2
_geom_bond_publ_flag
U1 O6 1.761(2) 7_556 ?
U1 O6 1.761(2) . ?
U1 O7 2.397(2) . ?
U1 O7 2.397(2) 7_556 ?
U1 O3 2.515(2) . ?
U1 O3 2.515(2) 7_556 ?
U1 O4 2.517(2) 7_556 ?
U1 O4 2.517(2) . ?
U1 N2 2.969(3) 7_556 ?
U1 N2 2.969(3) . ?
Cu1 O2 1.917(2) 2 ?
Cu1 O2 1.917(2) . ?
Cu1 N1 1.935(3) . ?
Cu1 N1 1.935(3) 2 ?
O1 C3 1.375(4) . ?
O1 C2 1.442(4) . ?
O2 C8 1.327(4) . ?
O3 N2 1.276(4) . ?
O4 N2 1.281(4) . ?
O5 N2 1.204(4) . ?
O7 H7A 0.852(17) . ?
O7 H7B 0.842(17) . ?
N1 C9 1.279(4) . ?
N1 C10A 1.482(5) . ?
N1 C10B 1.58(2) . ?
C1 C2 1.502(5) . ?
C1 H1A 0.9800 . ?
C1 H1B 0.9800 . ?
C1 H1C 0.9800 . ?
C2 H2A 0.9900 . ?
C2 H2B 0.9900 . ?
C3 C4 1.384(5) . ?
C3 C8 1.417(5) . ?
C4 C5 1.379(5) . ?
C4 H4 0.9500 . ?
C5 C6 1.370(5) . ?
C5 H5 0.9500 . ?
C6 C7 1.408(5) . ?
C6 H6 0.9500 . ?
C7 C8 1.404(5) . ?
C7 C9 1.457(5) . ?
C9 H9 0.9500 . ?
C10A C11A 1.517(9) . ?
C10A C10A 1.554(8) 2 ?
C10A H10A 1.0000 . ?
C11A C12A 1.529(9) . ?
C11A H11A 0.9900 . ?
C11A H11B 0.9900 . ?
C12A C12A 1.529(9) 2 ?
C12A H12A 0.9900 . ?
C12A H12B 0.9900 . ?
C10B C10B 1.51(4) 2 ?
C10B C11B 1.53(3) . ?
C10B H10B 1.0000 . ?
C12B C12B 1.540(19) 2 ?
C12B C11B 1.54(3) . ?
C12B H12C 0.9900 . ?
C12B H12D 0.9900 . ?
C11B H11C 0.9900 . ?
C11B H11D 0.9900 . ?

loop_
_geom_hbond_atom_site_label_D
_geom_hbond_atom_site_label_H
_geom_hbond_atom_site_label_A
_geom_hbond_distance_DH
_geom_hbond_distance_HA
_geom_hbond_distance_DA
_geom_hbond_angle_DHA
_geom_hbond_site_symmetry_A
O7 H7A O1 0.852(17) 2.02(2) 2.838(3) 162(3) .
O7 H7A O2 0.852(17) 2.63(3) 3.042(3) 111(3) .
O7 H7B O1 0.842(17) 2.55(3) 3.122(3) 126(3) 2
O7 H7B O2 0.842(17) 1.83(2) 2.631(3) 159(3) 2
